data_2201282
loop_
_publ_author_name
'Low, John Nicolson'
'Quesada, Antonio'
'Glidewell, Christopher'
'Fontecha, M. Angeles'
'Arranz, Paloma'
'Godino, M. Luz'
'L\'opez, Rafael'

_publ_section_title
;The supramolecular structure of
 <i>N</i>-(6-amino-3,4-dihydro-3-methyl-5-nitroso-4-oxopyrimidin-2-yl)glycylglycinate
 contains a unique O---H&#x00B7;&#x00B7;&#x00B7;N(nitroso) hydrogen bond
;
_journal_issue 8
_journal_name_full 'Acta Crystallographica Section E'
_journal_page_first o942
_journal_page_last o945
_journal_paper_doi 10.1107/S1600536802013405
_journal_volume 58
_journal_year 2002
_chemical_formula_iupac 'C9 H12 N6 O5'
_chemical_formula_moiety 'C9 H12 N6 O5'
_chemical_formula_sum 'C9 H12 N6 O5'
_chemical_formula_weight 284.25
_chemical_name_systematic
;
N-(6-amino-3,4-dihydro-3-methyl-5-nitroso-4-oxopyrimidin-2-yl)glycylglycinate
;
_space_group_IT_number 2
_symmetry_cell_setting triclinic
_symmetry_space_group_name_Hall '-P 1'
_symmetry_space_group_name_H-M 'P -1'
_atom_sites_solution_hydrogens geom
_atom_sites_solution_primary direct
_atom_sites_solution_secondary difmap
_cell_angle_alpha 81.208(5)
_cell_angle_beta 88.722(3)
_cell_angle_gamma 76.169(4)
_cell_formula_units_Z 2
_cell_length_a 7.4727(6)
_cell_length_b 8.2356(4)
_cell_length_c 9.6678(8)
_cell_measurement_reflns_used 2321
_cell_measurement_temperature 150.0(10)
_cell_measurement_theta_max 26.42
_cell_measurement_theta_min 2.80
_cell_volume 570.87(7)
_computing_cell_refinement 'DENZO-SMN (Otwinowski & Minor, 1997)'
_computing_data_collection 'KappaCCD Server Software (Nonius, 1997)'
_computing_data_reduction DENZO-SMN
_computing_molecular_graphics 'ORTEPII (Johnson, 1976) and PLATON (Spek, 2002)'
_computing_publication_material 'SHELXL97 and WordPerfect macro PRPKAPPA (Ferguson, 1999)'
_computing_structure_refinement 'SHELXL97 (Sheldrick, 1997)'
_computing_structure_solution 'SHELXS97 (Sheldrick, 1997)'
_diffrn_ambient_temperature 150.0(10)
_diffrn_measured_fraction_theta_full 0.993
_diffrn_measured_fraction_theta_max 0.980
_diffrn_measurement_device_type 'Nonius KappaCCD'
_diffrn_measurement_method '\f scans, and \w scans with \k offsets'
_diffrn_radiation_monochromator graphite
_diffrn_radiation_source 'fine-focus sealed X-ray tube'
_diffrn_radiation_type 'Mo K\a'
_diffrn_radiation_wavelength 0.71073
_diffrn_reflns_av_R_equivalents 0.0551
_diffrn_reflns_av_sigmaI/netI 0.0470
_diffrn_reflns_limit_h_max 9
_diffrn_reflns_limit_h_min -9
_diffrn_reflns_limit_k_max 10
_diffrn_reflns_limit_k_min -10
_diffrn_reflns_limit_l_max 12
_diffrn_reflns_limit_l_min -12
_diffrn_reflns_number 9202
_diffrn_reflns_theta_full 25.00
_diffrn_reflns_theta_max 26.42
_diffrn_reflns_theta_min 2.80
_diffrn_standards_decay_% negligible
_exptl_absorpt_coefficient_mu 0.137
_exptl_absorpt_correction_type none
_exptl_crystal_colour pink
_exptl_crystal_density_diffrn 1.654
_exptl_crystal_density_method 'not measured'
_exptl_crystal_description lath
_exptl_crystal_F_000 296
_exptl_crystal_size_max 0.30
_exptl_crystal_size_mid 0.10
_exptl_crystal_size_min 0.05
_refine_diff_density_max 0.206
_refine_diff_density_min -0.290
_refine_ls_extinction_method none
_refine_ls_goodness_of_fit_ref 1.033
_refine_ls_hydrogen_treatment constr
_refine_ls_matrix_type full
_refine_ls_number_parameters 182
_refine_ls_number_reflns 2321
_refine_ls_number_restraints 0
_refine_ls_restrained_S_all 1.033
_refine_ls_R_factor_all 0.0622
_refine_ls_R_factor_gt 0.0444
_refine_ls_shift/su_max <0.001
_refine_ls_shift/su_mean 0.000
_refine_ls_structure_factor_coef Fsqd
_refine_ls_weighting_details 'w = 1/[\s^2^(Fo^2^)+(0.0708P)^2^+0.0612P] where P = (Fo^2^+2Fc^2^)/3'
_refine_ls_weighting_scheme calc
_refine_ls_wR_factor_gt 0.1117
_refine_ls_wR_factor_ref 0.1215
_reflns_number_gt 1775
_reflns_number_total 2321
_reflns_threshold_expression I>2\s(I)
_cod_data_source_file bt6170.cif
_cod_data_source_block I
_cod_database_code 2201282
_cod_database_fobs_code 2201282

loop_
_symmetry_equiv_pos_as_xyz
'x, y, z'
'-x, -y, -z'

loop_
_atom_site_label
_atom_site_fract_x
_atom_site_fract_y
_atom_site_fract_z
_atom_site_U_iso_or_equiv
_atom_site_adp_type
_atom_site_calc_flag
_atom_site_refinement_flags
_atom_site_occupancy
_atom_site_disorder_assembly
_atom_site_disorder_group
_atom_site_type_symbol
N1 0.05280(18) 0.18922(17) 0.89256(15) 0.0192(3) Uani d . 1 . . N
C2 -0.0767(2) 0.14057(19) 0.82871(17) 0.0173(4) Uani d . 1 . . C
N21 -0.03039(19) 0.06320(17) 0.71766(15) 0.0209(3) Uani d . 1 . . N
O21 0.19347(18) 0.13079(15) 0.42403(13) 0.0279(3) Uani d . 1 . . O
C21 0.1581(2) 0.0233(2) 0.66617(19) 0.0228(4) Uani d . 1 . . C
C22 0.1881(2) 0.1563(2) 0.54673(18) 0.0199(4) Uani d . 1 . . C
C23 0.2292(2) 0.4355(2) 0.46741(18) 0.0216(4) Uani d . 1 . . C
N22 0.20505(19) 0.30442(17) 0.57857(15) 0.0207(3) Uani d . 1 . . N
C24 0.4118(2) 0.3857(2) 0.39476(18) 0.0212(4) Uani d . 1 . . C
O22 0.40469(17) 0.46401(16) 0.26383(13) 0.0285(3) Uani d . 1 . . O
O23 0.54798(17) 0.29061(15) 0.45079(13) 0.0285(3) Uani d . 1 . . O
N3 -0.25716(18) 0.16244(16) 0.87142(14) 0.0186(3) Uani d . 1 . . N
C3 -0.3936(2) 0.1091(2) 0.79169(19) 0.0247(4) Uani d . 1 . . C
C4 -0.3177(2) 0.2441(2) 0.98567(18) 0.0193(4) Uani d . 1 . . C
O4 -0.47819(17) 0.26204(16) 1.02333(14) 0.0295(3) Uani d . 1 . . O
C5 -0.1799(2) 0.3025(2) 1.05510(17) 0.0190(4) Uani d . 1 . . C
N5 -0.24506(19) 0.38923(17) 1.15932(15) 0.0209(3) Uani d . 1 . . N
O5 -0.13407(17) 0.44616(16) 1.22710(13) 0.0276(3) Uani d . 1 . . O
C6 0.0068(2) 0.26640(19) 1.00554(18) 0.0182(4) Uani d . 1 . . C
N6 0.13781(19) 0.30838(18) 1.07150(15) 0.0225(3) Uani d . 1 . . N
H21 -0.1170 0.0347 0.6732 0.025 Uiso calc R 1 . . H
H21A 0.1838 -0.0882 0.6337 0.027 Uiso calc R 1 . . H
H21B 0.2455 0.0157 0.7437 0.027 Uiso calc R 1 . . H
H23A 0.2236 0.5409 0.5065 0.026 Uiso calc R 1 . . H
H23B 0.1273 0.4584 0.3981 0.026 Uiso calc R 1 . . H
H22A 0.2015 0.3217 0.6663 0.025 Uiso calc R 1 . . H
H22B 0.5341 0.4205 0.2209 0.034 Uiso d . 1 . . H
H3A -0.3988 0.1655 0.6944 0.037 Uiso calc R 1 . . H
H3B -0.5152 0.1403 0.8337 0.037 Uiso calc R 1 . . H
H3C -0.3574 -0.0138 0.7940 0.037 Uiso calc R 1 . . H
H6A 0.2517 0.2857 1.0412 0.027 Uiso calc R 1 . . H
H6B 0.1113 0.3590 1.1458 0.027 Uiso calc R 1 . . H

loop_
_atom_site_aniso_label
_atom_site_aniso_U_11
_atom_site_aniso_U_22
_atom_site_aniso_U_33
_atom_site_aniso_U_12
_atom_site_aniso_U_13
_atom_site_aniso_U_23
N1 0.0161(7) 0.0220(7) 0.0209(8) -0.0060(5) 0.0037(6) -0.0056(6)
C2 0.0189(9) 0.0156(8) 0.0168(9) -0.0052(6) 0.0016(7) 0.0008(6)
N21 0.0195(8) 0.0256(7) 0.0209(8) -0.0094(6) 0.0043(6) -0.0080(6)
O21 0.0375(8) 0.0314(7) 0.0213(7) -0.0165(6) 0.0068(6) -0.0117(5)
C21 0.0215(9) 0.0236(9) 0.0245(10) -0.0059(7) 0.0074(7) -0.0072(7)
C22 0.0145(9) 0.0252(9) 0.0213(9) -0.0050(6) 0.0034(7) -0.0074(7)
C23 0.0207(9) 0.0228(9) 0.0225(10) -0.0069(7) 0.0042(7) -0.0056(7)
N22 0.0229(8) 0.0248(7) 0.0171(8) -0.0082(6) 0.0048(6) -0.0080(6)
C24 0.0216(10) 0.0208(8) 0.0232(10) -0.0076(7) 0.0017(7) -0.0059(7)
O22 0.0263(7) 0.0352(7) 0.0196(7) -0.0015(5) 0.0070(5) -0.0003(5)
O23 0.0201(7) 0.0331(7) 0.0291(8) -0.0030(5) 0.0027(6) -0.0004(6)
N3 0.0168(8) 0.0220(7) 0.0186(8) -0.0069(5) 0.0013(6) -0.0048(6)
C3 0.0182(9) 0.0343(10) 0.0249(10) -0.0095(7) -0.0021(7) -0.0092(8)
C4 0.0165(9) 0.0213(8) 0.0198(9) -0.0048(6) 0.0024(7) -0.0023(7)
O4 0.0173(7) 0.0443(8) 0.0307(8) -0.0102(5) 0.0058(5) -0.0136(6)
C5 0.0184(9) 0.0214(8) 0.0175(9) -0.0052(6) 0.0023(7) -0.0031(7)
N5 0.0212(8) 0.0249(7) 0.0180(8) -0.0085(6) 0.0025(6) -0.0031(6)
O5 0.0268(7) 0.0359(7) 0.0251(7) -0.0116(5) 0.0015(5) -0.0135(6)
C6 0.0178(9) 0.0193(8) 0.0176(9) -0.0064(6) 0.0011(7) -0.0007(6)
N6 0.0156(8) 0.0322(8) 0.0226(8) -0.0076(6) 0.0030(6) -0.0101(6)

loop_
_atom_type_symbol
_atom_type_description
_atom_type_scat_dispersion_real
_atom_type_scat_dispersion_imag
_atom_type_scat_source
C C 0.0033 0.0016 'International Tables Vol C Tables 4.2.6.8 and 6.1.1.4'
H H 0.0000 0.0000 'International Tables Vol C Tables 4.2.6.8 and 6.1.1.4'
N N 0.0061 0.0033 'International Tables Vol C Tables 4.2.6.8 and 6.1.1.4'
O O 0.0106 0.0060 'International Tables Vol C Tables 4.2.6.8 and 6.1.1.4'

loop_
_geom_angle_atom_site_label_1
_geom_angle_atom_site_label_2
_geom_angle_atom_site_label_3
_geom_angle
_geom_angle_publ_flag
C2 N1 C6 118.63(14) no
N21 C2 N1 118.47(15) no
N21 C2 N3 117.23(14) no
N1 C2 N3 124.29(15) no
C2 N21 C21 122.88(14) no
C2 N21 H21 118.6 no
C21 N21 H21 118.6 no
N21 C21 C22 111.63(14) no
N21 C21 H21A 109.3 no
C22 C21 H21A 109.3 no
N21 C21 H21B 109.3 no
C22 C21 H21B 109.3 no
H21A C21 H21B 108.0 no
O21 C22 N22 120.79(16) no
O21 C22 C21 121.54(15) no
N22 C22 C21 117.66(15) no
N22 C23 C24 111.66(14) no
N22 C23 H23A 109.3 no
C24 C23 H23A 109.3 no
N22 C23 H23B 109.3 no
C24 C23 H23B 109.3 no
H23A C23 H23B 107.9 no
C22 N22 C23 119.25(14) no
C22 N22 H22A 120.4 no
C23 N22 H22A 120.4 no
O23 C24 O22 124.34(16) no
O23 C24 C23 124.05(16) no
O22 C24 C23 111.58(14) no
C24 O22 H22B 106.7 no
C2 N3 C4 120.91(13) no
C2 N3 C3 120.71(13) no
C4 N3 C3 118.27(13) no
N3 C3 H3A 109.5 no
N3 C3 H3B 109.5 no
H3A C3 H3B 109.5 no
N3 C3 H3C 109.5 no
H3A C3 H3C 109.5 no
H3B C3 H3C 109.5 no
O4 C4 N3 120.40(15) no
O4 C4 C5 123.73(15) no
N3 C4 C5 115.87(14) no
N5 C5 C6 127.04(15) no
N5 C5 C4 114.32(14) no
C6 C5 C4 118.63(14) no
O5 N5 C5 119.06(14) no
N6 C6 N1 118.20(15) no
N6 C6 C5 120.24(15) no
N1 C6 C5 121.56(14) no
C6 N6 H6A 120.0 no
C6 N6 H6B 120.0 no
H6A N6 H6B 120.0 no

loop_
_geom_bond_atom_site_label_1
_geom_bond_atom_site_label_2
_geom_bond_site_symmetry_2
_geom_bond_distance
_geom_bond_publ_flag
N1 C2 . 1.329(2) y
N1 C6 . 1.344(2) y
C2 N21 . 1.329(2) y
C2 N3 . 1.380(2) y
N21 C21 . 1.462(2) no
N21 H21 . 0.88 no
O21 C22 . 1.234(2) no
C21 C22 . 1.517(2) no
C21 H21A . 0.99 no
C21 H21B . 0.99 no
C22 N22 . 1.338(2) no
C23 N22 . 1.443(2) no
C23 C24 . 1.517(2) no
C23 H23A . 0.99 no
C23 H23B . 0.99 no
N22 H22A . 0.88 no
C24 O23 . 1.207(2) no
C24 O22 . 1.326(2) no
O22 H22B . 1.0477 no
N3 C4 . 1.392(2) y
N3 C3 . 1.476(2) n
C3 H3A . 0.98 no
C3 H3B . 0.98 no
C3 H3C . 0.98 no
C4 O4 . 1.227(2) n
C4 C5 . 1.452(2) y
C5 N5 . 1.340(2) y
C5 C6 . 1.442(2) y
N5 O5 . 1.2811(18) y
C6 N6 . 1.320(2) y
N6 H6A . 0.88 no
N6 H6B . 0.88 no

loop_
_geom_hbond_atom_site_label_D
_geom_hbond_atom_site_label_H
_geom_hbond_atom_site_label_A
_geom_hbond_site_symmetry_A
_geom_hbond_distance_DH
_geom_hbond_distance_HA
_geom_hbond_distance_DA
_geom_hbond_angle_DHA
_geom_hbond_publ_flag
O22 H22B N5 1_654 1.05 1.72 2.748(2) 168 y
N21 H21 O21 2_556 0.88 1.96 2.755(2) 149 y
N22 H22A N1 . 0.88 2.64 3.300(2) 133 y
N22 H22A O5 2_567 0.88 2.26 2.940(2) 135 y
N6 H6A O4 1_655 0.88 1.99 2.840(2) 163 y
N6 H6B O5 . 0.88 1.99 2.638(2) 129 y

loop_
_geom_torsion_atom_site_label_1
_geom_torsion_atom_site_label_2
_geom_torsion_atom_site_label_3
_geom_torsion_atom_site_label_4
_geom_torsion
_geom_torsion_publ_flag
C6 N1 C2 N21 -179.51(14) no
C6 N1 C2 N3 -0.7(2) no
N1 C2 N21 C21 2.5(2) y
N3 C2 N21 C21 -176.41(14) y
C2 N21 C21 C22 -96.96(18) y
N21 C21 C22 O21 -103.45(18) y
N21 C21 C22 N22 75.27(19) y
O21 C22 N22 C23 0.2(2) y
C21 C22 N22 C23 -178.48(14) y
C24 C23 N22 C22 -66.09(19) y
N22 C23 C24 O23 -28.4(2) y
N22 C23 C24 O22 153.69(14) y
N21 C2 N3 C4 -179.17(14) y
N1 C2 N3 C4 2.0(2) no
N21 C2 N3 C3 -3.0(2) no
N1 C2 N3 C3 178.13(15) no
C2 N3 C4 O4 -179.56(15) no
C3 N3 C4 O4 4.2(2) no
C2 N3 C4 C5 -0.3(2) no
C3 N3 C4 C5 -176.52(14) no
O4 C4 C5 N5 -4.5(2) no
N3 C4 C5 N5 176.26(14) no
O4 C4 C5 C6 176.84(15) no
N3 C4 C5 C6 -2.4(2) no
C6 C5 N5 O5 -1.4(3) no
C4 C5 N5 O5 -179.98(13) no
C2 N1 C6 N6 177.42(14) no
C2 N1 C6 C5 -2.3(2) no
N5 C5 C6 N6 5.6(3) no
C4 C5 C6 N6 -175.85(14) no
N5 C5 C6 N1 -174.68(16) no
C4 C5 C6 N1 3.8(2) no

loop_
_cod_related_entry_id
_cod_related_entry_database
_cod_related_entry_code
1 ChemSpider 21132256
